data_9015641
loop_
_publ_author_name
'Belougne, P.'
'Chezeau, N.'
'Lapasset, J.'

_publ_section_title
;
 Nouvel affinement de la structure cristalline du thiomolybdate d'ammonium
;
_journal_issue 11
_journal_name_full 'Acta Crystallographica, Section B'
_journal_page_first 3087
_journal_page_last 3088
_journal_paper_doi 10.1107/S056774087600959X
_journal_volume 32
_journal_year 1976
_chemical_formula_sum 'Mo N2 S4'
_space_group_IT_number 62
_symmetry_space_group_name_Hall '-P 2ac 2n'
_symmetry_space_group_name_H-M 'P n m a'
_cell_angle_alpha 90
_cell_angle_beta 90
_cell_angle_gamma 90
_cell_length_a 9.57
_cell_length_b 6.99
_cell_length_c 12.20
_cell_formula_units_Z 4
_cell_volume 816.110
_database_code_amcsd 0009578
_exptl_crystal_density_diffrn 2.053
_cod_duplicate_entry 1004019
_cod_original_formula_sum 'Mo S4 N2'
_cod_database_code 9015641
_amcsd_formula_title 'H8 Mo N2 S4'

loop_
_space_group_symop_operation_xyz
x,y,z
x,1/2-y,z
-x,1/2+y,-z
1/2-x,1/2+y,1/2+z
1/2+x,1/2-y,1/2-z
1/2+x,y,1/2-z
1/2-x,-y,1/2+z
-x,-y,-z

loop_
_atom_site_label
_atom_site_fract_x
_atom_site_fract_y
_atom_site_fract_z
_atom_site_attached_hydrogens
Mo1 0.25170 0.25000 0.07290 0
S1 0.34970 -0.00260 0.14350 0
S2 0.28490 0.25000 0.89690 0
S3 0.02850 0.25000 0.10980 0
N1 0.66170 0.25000 0.10780 4
N2 0.45610 0.25000 0.66390 4

loop_
_cod_related_entry_id
_cod_related_entry_database
_cod_related_entry_code
1 AMCSD 0009578
